data_7154155
loop_
_publ_author_name
'Sun, Yong-Ming'
'Xin, Nana'
'Xu, Zhong-Yuan'
'Liu, Li-Juan'
'Meng, Fan-Jie'
'Zhang, He'
'Fu, Bao-Ci'
'Liang, Qiu-Ju'
'Zheng, Hong-Xing'
'Sun, Li-Jun'
'Zhao, Chang-Qiu'
'Han, Li-Biao'

_publ_section_title
;
 Addition of optically pure H-phosphinate to ketones: selectivity,
 stereochemistry and mechanism.
;
_journal_issue 46
_journal_name_full 'Organic &amp; biomolecular chemistry'
_journal_page_first 9457
_journal_paper_doi 10.1039/c4ob01574f
_journal_volume 12
_journal_year 2014
_chemical_formula_sum 'C20 H24 Br O3 P'
_chemical_formula_weight 423.26
_chemical_name_systematic
; 
 ? 
;
_space_group_IT_number 14
_symmetry_cell_setting monoclinic
_symmetry_space_group_name_Hall '-P 2yn'
_symmetry_space_group_name_H-M 'P 1 21/n 1'
_atom_sites_solution_hydrogens geom
_atom_sites_solution_primary direct
_atom_sites_solution_secondary difmap
_audit_creation_method SHELXL-97
_cell_angle_alpha 90.00
_cell_angle_beta 117.362(2)
_cell_angle_gamma 90.00
_cell_formula_units_Z 4
_cell_length_a 10.4511(12)
_cell_length_b 19.5742(6)
_cell_length_c 11.0005(11)
_cell_measurement_temperature 293(2)
_cell_volume 1998.6(3)
_computing_structure_refinement 'SHELXL-97 (Sheldrick, 1997)'
_computing_structure_solution 'SHELXS-97 (Sheldrick, 1990)'
_diffrn_ambient_temperature 293(2)
_diffrn_measured_fraction_theta_full 0.959
_diffrn_measured_fraction_theta_max 0.959
_diffrn_radiation_monochromator graphite
_diffrn_radiation_source 'fine-focus sealed tube'
_diffrn_radiation_type MoK\a
_diffrn_radiation_wavelength 0.71073
_diffrn_reflns_av_R_equivalents 0.0630
_diffrn_reflns_av_sigmaI/netI 0.0983
_diffrn_reflns_limit_h_max 12
_diffrn_reflns_limit_h_min -12
_diffrn_reflns_limit_k_max 9
_diffrn_reflns_limit_k_min -23
_diffrn_reflns_limit_l_max 13
_diffrn_reflns_limit_l_min -13
_diffrn_reflns_number 7242
_diffrn_reflns_theta_full 25.00
_diffrn_reflns_theta_max 25.00
_diffrn_reflns_theta_min 2.46
_exptl_absorpt_coefficient_mu 2.152
_exptl_absorpt_correction_T_max 0.6728
_exptl_absorpt_correction_T_min 0.4126
_exptl_crystal_density_diffrn 1.400
_exptl_crystal_density_method 'not measured'
_exptl_crystal_F_000 864
_exptl_crystal_size_max 0.50
_exptl_crystal_size_mid 0.20
_exptl_crystal_size_min 0.20
_refine_diff_density_max 0.798
_refine_diff_density_min -0.793
_refine_diff_density_rms 0.092
_refine_ls_extinction_method none
_refine_ls_goodness_of_fit_ref 1.039
_refine_ls_hydrogen_treatment mixed
_refine_ls_matrix_type full
_refine_ls_number_parameters 228
_refine_ls_number_reflns 3373
_refine_ls_number_restraints 162
_refine_ls_restrained_S_all 1.093
_refine_ls_R_factor_all 0.1627
_refine_ls_R_factor_gt 0.0889
_refine_ls_shift/su_max 0.083
_refine_ls_shift/su_mean 0.003
_refine_ls_structure_factor_coef Fsqd
_refine_ls_weighting_details 'calc w=1/[\s^2^(Fo^2^)+(0.1051P)^2^+5.1791P] where P=(Fo^2^+2Fc^2^)/3'
_refine_ls_weighting_scheme calc
_refine_ls_wR_factor_gt 0.2117
_refine_ls_wR_factor_ref 0.2647
_reflns_number_gt 1757
_reflns_number_total 3373
_reflns_threshold_expression >2sigma(I)
_cod_data_source_file c4ob01574f2.cif
_cod_data_source_block 130319g
_cod_depositor_comments
;
The following automatic conversions were performed:

'_symmetry_cell_setting' value 'Monoclinic' changed to 'monoclinic'
according to
/usr/data/users/saulius/crontab/automatic-downloads/rss-feeds/RSC/lib/dictionaries/cif_core.dic
dictionary named 'cif_core.dic' version 2.4.2 from 2011-04-26.

Automatic conversion script
Id: cif_fix_values 2827 2014-09-09 07:05:25Z andrius 

 Adding full bibliography for 7154151--7154157.cif.
;
_cod_original_sg_symbol_H-M 'P2(1)/n  '
_cod_database_code 7154155

loop_
_symmetry_equiv_pos_as_xyz
'x, y, z'
'-x+1/2, y+1/2, -z+1/2'
'-x, -y, -z'
'x-1/2, -y-1/2, z-1/2'

loop_
_atom_site_label
_atom_site_type_symbol
_atom_site_fract_x
_atom_site_fract_y
_atom_site_fract_z
_atom_site_U_iso_or_equiv
_atom_site_adp_type
_atom_site_occupancy
_atom_site_symmetry_multiplicity
_atom_site_calc_flag
_atom_site_refinement_flags
Br1 Br 0.10301(18) 1.13010(6) 0.32801(14) 0.1022(7) Uani 1 1 d .
P1 P 0.0192(3) 0.77182(10) 0.2492(2) 0.0414(6) Uani 1 1 d U
O1 O 0.0876(7) 0.7664(3) 0.3992(5) 0.0504(15) Uani 1 1 d .
O2 O -0.0634(7) 0.7056(3) 0.1700(5) 0.0491(14) Uani 1 1 d U
O3 O -0.1973(7) 0.8284(3) 0.0319(5) 0.0516(16) Uani 1 1 d .
H3 H -0.2579 0.7980 0.0087 0.077 Uiso 1 1 calc R
C3 C -0.0661(10) 0.9072(4) 0.2141(8) 0.0426(16) Uani 1 1 d U
C2 C -0.1279(9) 0.8346(4) 0.1772(8) 0.0419(18) Uani 1 1 d U
C9 C 0.1474(10) 0.7900(4) 0.1895(9) 0.0493(18) Uani 1 1 d U
C15 C -0.0218(14) 0.6383(5) 0.2297(12) 0.076(2) Uani 1 1 d U
H15 H 0.0678 0.6419 0.3156 0.091 Uiso 1 1 calc R
C14 C 0.2865(10) 0.8069(5) 0.2815(10) 0.0590(19) Uani 1 1 d U
H14 H 0.3109 0.8105 0.3739 0.071 Uiso 1 1 calc R
C8 C 0.0123(11) 0.9264(4) 0.3487(9) 0.0567(19) Uani 1 1 d U
H8 H 0.0310 0.8950 0.4183 0.068 Uiso 1 1 calc R
C18 C -0.0605(18) 0.4937(7) 0.2353(17) 0.122(3) Uani 1 1 d U
H18A H -0.0249 0.4509 0.2835 0.146 Uiso 1 1 calc R
H18B H -0.1475 0.4839 0.1516 0.146 Uiso 1 1 calc R
C1 C -0.2359(10) 0.8206(5) 0.2335(10) 0.056(2) Uani 1 1 d U
H1A H -0.3133 0.8530 0.1954 0.085 Uiso 1 1 calc R
H1B H -0.1878 0.8249 0.3314 0.085 Uiso 1 1 calc R
H1C H -0.2737 0.7752 0.2088 0.085 Uiso 1 1 calc R
C6 C 0.0371(12) 1.0388(4) 0.2803(10) 0.060(2) Uani 1 1 d U
C13 C 0.3913(12) 0.8188(5) 0.2397(11) 0.070(2) Uani 1 1 d U
H13 H 0.4852 0.8295 0.3033 0.084 Uiso 1 1 calc R
C4 C -0.0897(11) 0.9542(4) 0.1146(9) 0.0547(19) Uani 1 1 d U
H4 H -0.1405 0.9412 0.0233 0.066 Uiso 1 1 calc R
C10 C 0.1111(11) 0.7872(5) 0.0499(10) 0.0591(19) Uani 1 1 d U
H10 H 0.0174 0.7772 -0.0152 0.071 Uiso 1 1 calc R
C7 C 0.0631(12) 0.9924(5) 0.3802(10) 0.064(2) Uani 1 1 d U
H7 H 0.1160 1.0052 0.4714 0.077 Uiso 1 1 calc R
C5 C -0.0408(11) 1.0199(4) 0.1451(10) 0.063(2) Uani 1 1 d U
H5 H -0.0598 1.0514 0.0755 0.075 Uiso 1 1 calc R
C11 C 0.2184(12) 0.7997(5) 0.0111(11) 0.067(2) Uani 1 1 d U
H11 H 0.1952 0.7977 -0.0812 0.081 Uiso 1 1 calc R
C12 C 0.3541(12) 0.8146(5) 0.1028(11) 0.069(2) Uani 1 1 d U
H12 H 0.4235 0.8220 0.0735 0.083 Uiso 1 1 calc R
C16 C -0.1338(17) 0.6121(6) 0.2585(15) 0.103(3) Uani 1 1 d U
H16A H -0.2245 0.6114 0.1751 0.124 Uiso 1 1 calc R
H16B H -0.1448 0.6415 0.3240 0.124 Uiso 1 1 calc R
C20 C 0.0011(16) 0.5933(6) 0.1380(14) 0.099(3) Uani 1 1 d U
H20A H 0.0781 0.6110 0.1210 0.119 Uiso 1 1 calc R
H20B H -0.0857 0.5909 0.0513 0.119 Uiso 1 1 calc R
C19 C 0.0415(18) 0.5206(6) 0.2020(16) 0.114(3) Uani 1 1 d U
H19A H 0.0526 0.4903 0.1376 0.137 Uiso 1 1 calc R
H19B H 0.1334 0.5228 0.2839 0.137 Uiso 1 1 calc R
C17 C -0.0950(18) 0.5381(7) 0.3180(16) 0.119(3) Uani 1 1 d U
H17A H -0.0135 0.5403 0.4086 0.143 Uiso 1 1 calc R
H17B H -0.1759 0.5193 0.3272 0.143 Uiso 1 1 calc R

loop_
_atom_site_aniso_label
_atom_site_aniso_U_11
_atom_site_aniso_U_22
_atom_site_aniso_U_33
_atom_site_aniso_U_23
_atom_site_aniso_U_13
_atom_site_aniso_U_12
Br1 0.1349(15) 0.0518(7) 0.1024(11) -0.0163(6) 0.0396(10) -0.0299(7)
P1 0.0415(14) 0.0345(11) 0.0392(12) 0.0003(9) 0.0108(11) 0.0021(9)
O1 0.056(4) 0.046(3) 0.035(3) -0.002(3) 0.009(3) 0.004(3)
O2 0.055(4) 0.032(3) 0.050(3) 0.005(2) 0.015(3) 0.001(2)
O3 0.050(5) 0.047(3) 0.036(3) 0.002(3) 0.002(3) 0.000(3)
C3 0.050(4) 0.040(3) 0.039(3) -0.002(3) 0.021(3) 0.004(3)
C2 0.043(4) 0.042(4) 0.040(4) 0.000(3) 0.018(3) 0.006(3)
C9 0.043(4) 0.047(3) 0.055(4) -0.003(3) 0.021(3) -0.003(3)
C15 0.093(4) 0.053(4) 0.088(4) 0.014(3) 0.047(4) 0.008(3)
C14 0.046(4) 0.060(4) 0.064(4) 0.004(3) 0.019(3) -0.006(3)
C8 0.066(4) 0.045(3) 0.046(3) -0.003(3) 0.015(3) 0.000(3)
C18 0.126(5) 0.084(4) 0.135(5) 0.021(4) 0.043(4) 0.007(4)
C1 0.040(6) 0.055(5) 0.074(6) 0.000(5) 0.026(5) 0.001(4)
C6 0.073(4) 0.045(3) 0.056(4) -0.004(3) 0.024(4) -0.007(3)
C13 0.051(4) 0.073(4) 0.076(4) 0.005(4) 0.021(4) -0.009(4)
C4 0.067(4) 0.048(3) 0.046(3) -0.004(3) 0.023(3) -0.006(3)
C10 0.051(4) 0.066(4) 0.061(4) -0.007(3) 0.026(3) -0.005(3)
C7 0.074(4) 0.050(3) 0.051(4) -0.007(3) 0.015(3) -0.003(3)
C5 0.077(4) 0.050(3) 0.055(3) 0.001(3) 0.024(3) -0.010(3)
C11 0.058(4) 0.078(4) 0.068(4) -0.003(4) 0.030(3) -0.003(4)
C12 0.053(4) 0.081(4) 0.075(4) 0.005(4) 0.031(4) -0.004(4)
C16 0.111(5) 0.084(4) 0.118(5) 0.029(4) 0.055(4) 0.012(4)
C20 0.117(5) 0.070(4) 0.113(5) 0.012(4) 0.055(4) 0.018(4)
C19 0.127(5) 0.078(5) 0.127(5) 0.011(4) 0.051(5) 0.021(4)
C17 0.122(5) 0.096(4) 0.134(5) 0.033(4) 0.055(4) 0.008(4)

loop_
_atom_type_symbol
_atom_type_description
_atom_type_scat_dispersion_real
_atom_type_scat_dispersion_imag
_atom_type_scat_source
C C 0.0033 0.0016 'International Tables Vol C Tables 4.2.6.8 and 6.1.1.4'
H H 0.0000 0.0000 'International Tables Vol C Tables 4.2.6.8 and 6.1.1.4'
O O 0.0106 0.0060 'International Tables Vol C Tables 4.2.6.8 and 6.1.1.4'
P P 0.1023 0.0942 'International Tables Vol C Tables 4.2.6.8 and 6.1.1.4'
Br Br -0.2901 2.4595 'International Tables Vol C Tables 4.2.6.8 and 6.1.1.4'

loop_
_geom_angle_atom_site_label_1
_geom_angle_atom_site_label_2
_geom_angle_atom_site_label_3
_geom_angle
O1 P1 O2 114.8(3)
O1 P1 C9 111.7(4)
O2 P1 C9 105.9(4)
O1 P1 C2 114.3(3)
O2 P1 C2 100.0(4)
C9 P1 C2 109.3(4)
C15 O2 P1 121.5(7)
C2 O3 H3 109.5
C4 C3 C8 118.6(8)
C4 C3 C2 120.8(7)
C8 C3 C2 120.5(7)
O3 C2 C3 108.1(6)
O3 C2 C1 110.3(8)
C3 C2 C1 110.7(6)
O3 C2 P1 108.7(5)
C3 C2 P1 109.7(6)
C1 C2 P1 109.3(6)
C14 C9 C10 118.5(9)
C14 C9 P1 119.8(7)
C10 C9 P1 121.7(8)
C20 C15 C16 110.5(11)
C20 C15 O2 110.5(8)
C16 C15 O2 108.6(10)
C20 C15 H15 109.1
C16 C15 H15 109.1
O2 C15 H15 109.1
C9 C14 C13 121.6(9)
C9 C14 H14 119.2
C13 C14 H14 119.2
C3 C8 C7 119.8(8)
C3 C8 H8 120.1
C7 C8 H8 120.1
C19 C18 C17 113.0(14)
C19 C18 H18A 109.0
C17 C18 H18A 109.0
C19 C18 H18B 109.0
C17 C18 H18B 109.0
H18A C18 H18B 107.8
C2 C1 H1A 109.5
C2 C1 H1B 109.5
H1A C1 H1B 109.5
C2 C1 H1C 109.5
H1A C1 H1C 109.5
H1B C1 H1C 109.5
C7 C6 C5 119.7(8)
C7 C6 Br1 119.7(7)
C5 C6 Br1 120.6(7)
C12 C13 C14 119.0(11)
C12 C13 H13 120.5
C14 C13 H13 120.5
C3 C4 C5 121.9(9)
C3 C4 H4 119.1
C5 C4 H4 119.1
C11 C10 C9 118.5(10)
C11 C10 H10 120.7
C9 C10 H10 120.7
C6 C7 C8 121.0(9)
C6 C7 H7 119.5
C8 C7 H7 119.5
C4 C5 C6 119.0(9)
C4 C5 H5 120.5
C6 C5 H5 120.5
C12 C11 C10 122.0(10)
C12 C11 H11 119.0
C10 C11 H11 119.0
C11 C12 C13 120.4(10)
C11 C12 H12 119.8
C13 C12 H12 119.8
C15 C16 C17 110.0(12)
C15 C16 H16A 109.7
C17 C16 H16A 109.7
C15 C16 H16B 109.7
C17 C16 H16B 109.6
H16A C16 H16B 108.2
C15 C20 C19 109.9(10)
C15 C20 H20A 109.7
C19 C20 H20A 109.7
C15 C20 H20B 109.7
C19 C20 H20B 109.7
H20A C20 H20B 108.2
C18 C19 C20 112.7(13)
C18 C19 H19A 109.1
C20 C19 H19A 109.0
C18 C19 H19B 109.0
C20 C19 H19B 109.0
H19A C19 H19B 107.8
C18 C17 C16 113.1(12)
C18 C17 H17A 109.0
C16 C17 H17A 109.0
C18 C17 H17B 108.9
C16 C17 H17B 108.9
H17A C17 H17B 107.8

loop_
_geom_bond_atom_site_label_1
_geom_bond_atom_site_label_2
_geom_bond_distance
Br1 C6 1.900(9)
P1 O1 1.470(6)
P1 O2 1.579(6)
P1 C9 1.778(9)
P1 C2 1.838(8)
O2 C15 1.447(11)
O3 C2 1.424(9)
O3 H3 0.8200
C3 C4 1.363(11)
C3 C8 1.374(12)
C3 C2 1.538(11)
C2 C1 1.541(11)
C9 C14 1.377(13)
C9 C10 1.404(12)
C15 C20 1.439(14)
C15 C16 1.441(17)
C15 H15 0.9800
C14 C13 1.389(13)
C14 H14 0.9300
C8 C7 1.378(12)
C8 H8 0.9300
C18 C19 1.381(18)
C18 C17 1.420(17)
C18 H18A 0.9700
C18 H18B 0.9700
C1 H1A 0.9600
C1 H1B 0.9600
C1 H1C 0.9600
C6 C7 1.353(12)
C6 C5 1.379(13)
C13 C12 1.374(14)
C13 H13 0.9300
C4 C5 1.368(11)
C4 H4 0.9300
C10 C11 1.393(13)
C10 H10 0.9300
C7 H7 0.9300
C5 H5 0.9300
C11 C12 1.341(14)
C11 H11 0.9300
C12 H12 0.9300
C16 C17 1.563(16)
C16 H16A 0.9700
C16 H16B 0.9700
C20 C19 1.558(16)
C20 H20A 0.9700
C20 H20B 0.9700
C19 H19A 0.9700
C19 H19B 0.9700
C17 H17A 0.9700
C17 H17B 0.9700
